data_7047979
loop_
_publ_author_name
'Szynkiewicz, Natalia'
'Ponikiewski, \/Lukasz'
'Grubba, Rafa\/l'

_publ_section_title
;
 Symmetrical and unsymmetrical diphosphanes with diversified alkyl, aryl,
 and amino substituents.
;
_journal_issue 47
_journal_name_full 'Dalton transactions (Cambridge, England : 2003)'
_journal_page_first 16885
_journal_page_last 16894
_journal_paper_doi 10.1039/c8dt03775b
_journal_volume 47
_journal_year 2018
_chemical_formula_moiety 'C18  H41  N1  P2'
_chemical_formula_sum 'C18 H41 N P2'
_chemical_formula_weight 333.46
_chemical_properties_physical Air-sensitive,Moisture-sensitive,Oxygen-sensitive
_space_group_IT_number 2
_space_group_name_Hall '-P 1'
_space_group_name_H-M_alt 'P -1'
_symmetry_cell_setting triclinic
_symmetry_Int_Tables_number 2
_symmetry_space_group_name_Hall '-P 1'
_symmetry_space_group_name_H-M 'P -1'
_atom_sites_solution_hydrogens geom
_audit_conform_dict_location ftp://ftp.iucr.org/pub/cif_core.dic
_audit_conform_dict_name cif_core.dic
_audit_conform_dict_version 2.4.3
_audit_creation_date 2018-06-10
_audit_creation_method 'WinGX routine CIF_UPDATE'
_audit_update_record
;
2018-09-12 deposited with the CCDC.
2018-11-06 downloaded from the CCDC.
;
_cell_angle_alpha 93.186(5)
_cell_angle_beta 90.722(5)
_cell_angle_gamma 110.634(4)
_cell_formula_units_Z 2
_cell_length_a 8.5271(5)
_cell_length_b 9.5290(5)
_cell_length_c 13.9449(9)
_cell_measurement_reflns_used 6370
_cell_measurement_temperature 130(2)
_cell_measurement_theta_max 29.49
_cell_measurement_theta_min 2.55
_cell_measurement_wavelength 0.71073
_cell_volume 1058.13(11)
_computing_cell_refinement
;
        X-Area Recipe 1.33.0.0 (STOE, 2015)
;
_computing_data_collection
;
        X-Area WinXpose 2.0.22.0 (STOE, 2016)
;
_computing_data_reduction 'STOE X-Area'
_computing_molecular_graphics 'Ortep for Windows (Farrugia, 2012)'
_computing_publication_material 'WinGX publication routines (Farrugia, 2012)'
_computing_structure_refinement 'SHELXL-2013 (Sheldrick, 2013)'
_computing_structure_solution 'SUPERFLIP (Palatinus & Chapuis,2007)'
_diffrn_ambient_temperature 130(2)
_diffrn_detector 'image plate (34 cm diameter)'
_diffrn_detector_area_resol_mean 6.67
_diffrn_detector_type 'STOE Imaging Plate'
_diffrn_measured_fraction_theta_full 0.985
_diffrn_measured_fraction_theta_max 0.987
_diffrn_measurement_details ' 211 frames, detector distance = 100 mm'
_diffrn_measurement_device '2-circle diffractometer'
_diffrn_measurement_device_type 'STOE IPDS 2T'
_diffrn_measurement_method 'rotation method, \w scans'
_diffrn_radiation_collimation '0.6 mm diameter'
_diffrn_radiation_monochromator 'parabolic x-ray mirror'
_diffrn_radiation_polarisn_norm 270
_diffrn_radiation_probe x-ray
_diffrn_radiation_type MoK\a
_diffrn_radiation_wavelength 0.71073
_diffrn_reflns_av_R_equivalents 0.0716
_diffrn_reflns_av_unetI/netI 0.0765
_diffrn_reflns_Laue_measured_fraction_full 0.985
_diffrn_reflns_Laue_measured_fraction_max 0.987
_diffrn_reflns_limit_h_max 10
_diffrn_reflns_limit_h_min -9
_diffrn_reflns_limit_k_max 12
_diffrn_reflns_limit_k_min -12
_diffrn_reflns_limit_l_max 17
_diffrn_reflns_limit_l_min -17
_diffrn_reflns_number 8763
_diffrn_reflns_point_group_measured_fraction_full 0.985
_diffrn_reflns_point_group_measured_fraction_max 0.987
_diffrn_reflns_theta_full 25.242
_diffrn_reflns_theta_max 27
_diffrn_reflns_theta_min 2.554
_diffrn_source 'GeniX Mo, 0.05 x 0.05 mm2 microfocus'
_diffrn_source_current 1.000
_diffrn_source_power 0.050
_diffrn_source_voltage 50
_exptl_absorpt_coefficient_mu 0.203
_exptl_absorpt_correction_type none
_exptl_crystal_colour colourless
_exptl_crystal_density_diffrn 1.047
_exptl_crystal_density_method 'not measured'
_exptl_crystal_description needle
_exptl_crystal_F_000 372
_exptl_crystal_size_max 0.18
_exptl_crystal_size_mid 0.18
_exptl_crystal_size_min 0.15
_refine_diff_density_max 0.953
_refine_diff_density_min -0.265
_refine_diff_density_rms 0.072
_refine_ls_extinction_method none
_refine_ls_goodness_of_fit_ref 1.072
_refine_ls_hydrogen_treatment constr
_refine_ls_matrix_type full
_refine_ls_number_constraints 0
_refine_ls_number_parameters 190
_refine_ls_number_reflns 4545
_refine_ls_number_restraints 0
_refine_ls_restrained_S_all 1.072
_refine_ls_R_factor_all 0.0776
_refine_ls_R_factor_gt 0.0498
_refine_ls_shift/su_max 0.007
_refine_ls_shift/su_mean 0.001
_refine_ls_structure_factor_coef Fsqd
_refine_ls_weighting_details 'w=1/[\s^2^(Fo^2^)+(0.0808P)^2^] where P=(Fo^2^+2Fc^2^)/3'
_refine_ls_weighting_scheme calc
_refine_ls_wR_factor_gt 0.1255
_refine_ls_wR_factor_ref 0.1396
_reflns_Friedel_coverage 0
_reflns_number_gt 3254
_reflns_number_total 4545
_reflns_threshold_expression 'I > 2\s(I)'
_cod_data_source_file c8dt03775b2.cif
_cod_data_source_block global
_cod_depositor_comments 'Adding full bibliography for 7047971--7047984.cif.'
_cod_database_code 7047979
_shelx_estimated_absorpt_t_min 0.964
_shelx_estimated_absorpt_t_max 0.97

loop_
_symmetry_equiv_pos_as_xyz
'x, y, z'
'-x, -y, -z'

loop_
_atom_site_label
_atom_site_type_symbol
_atom_site_fract_x
_atom_site_fract_y
_atom_site_fract_z
_atom_site_U_iso_or_equiv
_atom_site_adp_type
_atom_site_occupancy
_atom_site_site_symmetry_order
_atom_site_calc_flag
_atom_site_refinement_flags_posn
_atom_site_refinement_flags_adp
C1 C 0.1344(3) 0.7619(2) 0.37756(18) 0.0231(5) Uani 1 1 d . .
C2 C 0.1144(3) 0.8781(3) 0.45315(19) 0.0324(6) Uani 1 1 d . .
H2A H 0.0228 0.91043 0.43253 0.049 Uiso 1 1 calc R U
H2B H 0.088691 0.832646 0.515044 0.049 Uiso 1 1 calc R U
H2C H 0.218898 0.965281 0.459939 0.049 Uiso 1 1 calc R U
C3 C -0.0305(3) 0.6271(3) 0.3757(2) 0.0347(6) Uani 1 1 d . .
H3A H -0.122746 0.657754 0.35395 0.052 Uiso 1 1 calc R U
H3B H -0.022487 0.546532 0.331435 0.052 Uiso 1 1 calc R U
H3C H -0.051805 0.590948 0.440349 0.052 Uiso 1 1 calc R U
C4 C 0.2778(3) 0.7135(3) 0.4115(2) 0.0342(6) Uani 1 1 d . .
H4A H 0.383482 0.799455 0.412773 0.051 Uiso 1 1 calc R U
H4B H 0.256313 0.677262 0.476139 0.051 Uiso 1 1 calc R U
H4C H 0.285631 0.632847 0.367225 0.051 Uiso 1 1 calc R U
C5 C 0.1240(3) 0.7100(2) 0.15526(18) 0.0226(5) Uani 1 1 d . .
C6 C -0.0659(3) 0.6238(3) 0.1418(2) 0.0369(6) Uani 1 1 d . .
H6A H -0.107515 0.567725 0.198668 0.055 Uiso 1 1 calc R U
H6B H -0.123482 0.695126 0.133248 0.055 Uiso 1 1 calc R U
H6C H -0.087635 0.553585 0.084943 0.055 Uiso 1 1 calc R U
C7 C 0.2153(4) 0.5981(3) 0.1639(2) 0.0352(6) Uani 1 1 d . .
H7A H 0.181688 0.544122 0.222396 0.053 Uiso 1 1 calc R U
H7B H 0.185788 0.52609 0.107767 0.053 Uiso 1 1 calc R U
H7C H 0.33668 0.652535 0.167075 0.053 Uiso 1 1 calc R U
C8 C 0.1773(3) 0.7932(2) 0.06400(18) 0.0247(5) Uani 1 1 d . .
H8A H 0.119543 0.864969 0.057964 0.037 Uiso 1 1 calc R U
H8B H 0.298807 0.847291 0.067368 0.037 Uiso 1 1 calc R U
H8C H 0.147915 0.720846 0.00806 0.037 Uiso 1 1 calc R U
C9 C 0.6085(2) 1.0173(3) 0.23852(18) 0.0231(5) Uani 1 1 d . .
C10 C 0.6472(3) 0.9019(3) 0.2971(2) 0.0341(6) Uani 1 1 d . .
H10A H 0.642081 0.927426 0.365721 0.051 Uiso 1 1 calc R U
H10B H 0.564614 0.801751 0.280057 0.051 Uiso 1 1 calc R U
H10C H 0.759756 0.902612 0.282951 0.051 Uiso 1 1 calc R U
C11 C 0.6170(3) 0.9759(3) 0.1324(2) 0.0337(6) Uani 1 1 d . .
H11A H 0.592392 1.049246 0.094013 0.05 Uiso 1 1 calc R U
H11B H 0.729678 0.976391 0.118793 0.05 Uiso 1 1 calc R U
H11C H 0.534536 0.87553 0.115899 0.05 Uiso 1 1 calc R U
C12 C 0.7456(3) 1.1718(3) 0.2632(2) 0.0355(6) Uani 1 1 d . .
H12A H 0.742266 1.200686 0.331452 0.053 Uiso 1 1 calc R U
H12B H 0.855741 1.166128 0.249509 0.053 Uiso 1 1 calc R U
H12C H 0.72605 1.24694 0.224205 0.053 Uiso 1 1 calc R U
C13 C 0.3500(3) 1.1880(2) 0.12884(18) 0.0231(5) Uani 1 1 d . .
H13 H 0.365316 1.097427 0.096776 0.028 Uiso 1 1 calc R U
C14 C 0.1684(3) 1.1729(2) 0.1075(2) 0.0298(6) Uani 1 1 d . .
H14A H 0.150021 1.173903 0.038081 0.045 Uiso 1 1 calc R U
H14B H 0.092784 1.078006 0.130352 0.045 Uiso 1 1 calc R U
H14C H 0.145765 1.256978 0.140432 0.045 Uiso 1 1 calc R U
C15 C 0.4712(3) 1.3240(3) 0.0829(2) 0.0320(6) Uani 1 1 d . .
H15A H 0.439872 1.320035 0.014655 0.048 Uiso 1 1 calc R U
H15B H 0.466101 1.416243 0.1152 0.048 Uiso 1 1 calc R U
H15C H 0.585442 1.323244 0.089253 0.048 Uiso 1 1 calc R U
C16 C 0.3664(3) 1.3108(2) 0.29289(18) 0.0231(5) Uani 1 1 d . .
H16 H 0.338528 1.378028 0.248402 0.028 Uiso 1 1 calc R U
C17 C 0.5256(3) 1.4057(3) 0.3484(2) 0.0439(8) Uani 1 1 d . .
H17A H 0.504724 1.485443 0.387665 0.066 Uiso 1 1 calc R U
H17B H 0.561288 1.342372 0.390257 0.066 Uiso 1 1 calc R U
H17C H 0.613937 1.450664 0.303357 0.066 Uiso 1 1 calc R U
C18 C 0.2217(3) 1.2576(3) 0.3609(2) 0.0350(6) Uani 1 1 d . .
H18A H 0.213087 1.344317 0.398642 0.053 Uiso 1 1 calc R U
H18B H 0.116924 1.206449 0.323549 0.053 Uiso 1 1 calc R U
H18C H 0.242022 1.187874 0.404263 0.053 Uiso 1 1 calc R U
N1 N 0.3908(2) 1.18765(18) 0.23195(14) 0.0180(4) Uani 1 1 d . .
P1 P 0.15765(6) 0.85652(6) 0.25947(4) 0.01632(15) Uani 1 1 d . .
P2 P 0.40925(6) 1.03998(6) 0.28682(4) 0.01756(16) Uani 1 1 d . .

loop_
_atom_site_aniso_label
_atom_site_aniso_U_11
_atom_site_aniso_U_22
_atom_site_aniso_U_33
_atom_site_aniso_U_23
_atom_site_aniso_U_13
_atom_site_aniso_U_12
C1 0.0273(11) 0.0211(10) 0.0183(13) 0.0045(9) 0.0035(9) 0.0047(9)
C2 0.0414(14) 0.0317(12) 0.0200(14) 0.0037(10) 0.0078(11) 0.0074(11)
C3 0.0396(14) 0.0249(12) 0.0296(16) 0.0084(11) 0.0069(11) -0.0022(10)
C4 0.0435(14) 0.0337(13) 0.0280(15) 0.0140(11) 0.0023(12) 0.0152(11)
C5 0.0312(11) 0.0161(9) 0.0200(13) 0.0008(9) -0.0013(9) 0.0079(9)
C6 0.0363(13) 0.0308(13) 0.0308(16) -0.0025(11) -0.0030(12) -0.0031(11)
C7 0.0581(16) 0.0230(11) 0.0310(16) 0.0010(11) 0.0031(13) 0.0226(11)
C8 0.0309(11) 0.0257(11) 0.0180(13) 0.0019(9) -0.0005(10) 0.0107(9)
C9 0.0165(10) 0.0308(11) 0.0247(13) 0.0021(10) 0.0012(9) 0.0118(9)
C10 0.0297(12) 0.0427(14) 0.0368(17) 0.0056(12) -0.0014(11) 0.0210(11)
C11 0.0252(11) 0.0525(15) 0.0284(15) 0.0021(12) 0.0070(10) 0.0198(11)
C12 0.0165(10) 0.0415(14) 0.0457(18) -0.0022(12) -0.0009(11) 0.0075(10)
C13 0.0276(11) 0.0197(10) 0.0224(13) 0.0034(9) 0.0013(9) 0.0085(9)
C14 0.0322(12) 0.0256(11) 0.0343(16) 0.0040(11) -0.0083(11) 0.0138(10)
C15 0.0385(13) 0.0282(12) 0.0283(15) 0.0093(11) 0.0068(11) 0.0093(10)
C16 0.0214(10) 0.0198(10) 0.0279(14) -0.0008(9) 0.0021(9) 0.0072(8)
C17 0.0307(13) 0.0348(14) 0.059(2) -0.0229(14) -0.0072(13) 0.0067(11)
C18 0.0382(13) 0.0264(12) 0.0435(18) 0.0022(11) 0.0178(12) 0.0147(11)
N1 0.0196(8) 0.0140(8) 0.0203(11) 0.0024(7) 0.0009(7) 0.0057(7)
P1 0.0168(3) 0.0151(3) 0.0161(3) 0.0013(2) 0.0011(2) 0.0044(2)
P2 0.0163(3) 0.0193(3) 0.0174(3) 0.0020(2) 0.0004(2) 0.0066(2)

loop_
_atom_type_symbol
_atom_type_description
_atom_type_scat_dispersion_real
_atom_type_scat_dispersion_imag
_atom_type_scat_source
C C 0.0033 0.0016 'International Tables Vol C Tables 4.2.6.8 and 6.1.1.4'
H H 0 0 'International Tables Vol C Tables 4.2.6.8 and 6.1.1.4'
N N 0.0061 0.0033 'International Tables Vol C Tables 4.2.6.8 and 6.1.1.4'
P P 0.1023 0.0942 'International Tables Vol C Tables 4.2.6.8 and 6.1.1.4'

loop_
_geom_angle_atom_site_label_1
_geom_angle_atom_site_label_2
_geom_angle_atom_site_label_3
_geom_angle
C4 C1 C3 109.26(19)
C4 C1 C2 108.4(2)
C3 C1 C2 105.81(19)
C4 C1 P1 117.66(16)
C3 C1 P1 110.12(17)
C2 C1 P1 104.88(15)
C1 C2 H2A 109.5
C1 C2 H2B 109.5
H2A C2 H2B 109.5
C1 C2 H2C 109.5
H2A C2 H2C 109.5
H2B C2 H2C 109.5
C1 C3 H3A 109.5
C1 C3 H3B 109.5
H3A C3 H3B 109.5
C1 C3 H3C 109.5
H3A C3 H3C 109.5
H3B C3 H3C 109.5
C1 C4 H4A 109.5
C1 C4 H4B 109.5
H4A C4 H4B 109.5
C1 C4 H4C 109.5
H4A C4 H4C 109.5
H4B C4 H4C 109.5
C8 C5 C7 109.0(2)
C8 C5 C6 105.8(2)
C7 C5 C6 109.58(19)
C8 C5 P1 107.72(14)
C7 C5 P1 116.51(17)
C6 C5 P1 107.72(16)
C5 C6 H6A 109.5
C5 C6 H6B 109.5
H6A C6 H6B 109.5
C5 C6 H6C 109.5
H6A C6 H6C 109.5
H6B C6 H6C 109.5
C5 C7 H7A 109.5
C5 C7 H7B 109.5
H7A C7 H7B 109.5
C5 C7 H7C 109.5
H7A C7 H7C 109.5
H7B C7 H7C 109.5
C5 C8 H8A 109.5
C5 C8 H8B 109.5
H8A C8 H8B 109.5
C5 C8 H8C 109.5
H8A C8 H8C 109.5
H8B C8 H8C 109.5
C11 C9 C10 108.7(2)
C11 C9 C12 108.1(2)
C10 C9 C12 108.07(19)
C11 C9 P2 119.86(15)
C10 C9 P2 107.65(16)
C12 C9 P2 103.88(15)
C9 C10 H10A 109.5
C9 C10 H10B 109.5
H10A C10 H10B 109.5
C9 C10 H10C 109.5
H10A C10 H10C 109.5
H10B C10 H10C 109.5
C9 C11 H11A 109.5
C9 C11 H11B 109.5
H11A C11 H11B 109.5
C9 C11 H11C 109.5
H11A C11 H11C 109.5
H11B C11 H11C 109.5
C9 C12 H12A 109.5
C9 C12 H12B 109.5
H12A C12 H12B 109.5
C9 C12 H12C 109.5
H12A C12 H12C 109.5
H12B C12 H12C 109.5
N1 C13 C15 112.04(19)
N1 C13 C14 113.77(19)
C15 C13 C14 110.85(19)
N1 C13 H13 106.6
C15 C13 H13 106.6
C14 C13 H13 106.6
C13 C14 H14A 109.5
C13 C14 H14B 109.5
H14A C14 H14B 109.5
C13 C14 H14C 109.5
H14A C14 H14C 109.5
H14B C14 H14C 109.5
C13 C15 H15A 109.5
C13 C15 H15B 109.5
H15A C15 H15B 109.5
C13 C15 H15C 109.5
H15A C15 H15C 109.5
H15B C15 H15C 109.5
N1 C16 C17 111.85(18)
N1 C16 C18 113.94(18)
C17 C16 C18 110.1(2)
N1 C16 H16 106.8
C17 C16 H16 106.8
C18 C16 H16 106.8
C16 C17 H17A 109.5
C16 C17 H17B 109.5
H17A C17 H17B 109.5
C16 C17 H17C 109.5
H17A C17 H17C 109.5
H17B C17 H17C 109.5
C16 C18 H18A 109.5
C16 C18 H18B 109.5
H18A C18 H18B 109.5
C16 C18 H18C 109.5
H18A C18 H18C 109.5
H18B C18 H18C 109.5
C13 N1 C16 114.48(17)
C13 N1 P2 125.18(14)
C16 N1 P2 118.12(16)
C1 P1 C5 109.51(10)
C1 P1 P2 100.16(7)
C5 P1 P2 120.36(8)
N1 P2 C9 105.27(10)
N1 P2 P1 104.12(6)
C9 P2 P1 120.85(7)

loop_
_geom_bond_atom_site_label_1
_geom_bond_atom_site_label_2
_geom_bond_distance
C1 C4 1.530(3)
C1 C3 1.533(3)
C1 C2 1.541(3)
C1 P1 1.900(2)
C2 H2A 0.98
C2 H2B 0.98
C2 H2C 0.98
C3 H3A 0.98
C3 H3B 0.98
C3 H3C 0.98
C4 H4A 0.98
C4 H4B 0.98
C4 H4C 0.98
C5 C8 1.526(3)
C5 C7 1.534(3)
C5 C6 1.540(3)
C5 P1 1.904(2)
C6 H6A 0.98
C6 H6B 0.98
C6 H6C 0.98
C7 H7A 0.98
C7 H7B 0.98
C7 H7C 0.98
C8 H8A 0.98
C8 H8B 0.98
C8 H8C 0.98
C9 C11 1.520(3)
C9 C10 1.527(3)
C9 C12 1.540(3)
C9 P2 1.913(2)
C10 H10A 0.98
C10 H10B 0.98
C10 H10C 0.98
C11 H11A 0.98
C11 H11B 0.98
C11 H11C 0.98
C12 H12A 0.98
C12 H12B 0.98
C12 H12C 0.98
C13 N1 1.475(3)
C13 C15 1.524(3)
C13 C14 1.528(3)
C13 H13 1
C14 H14A 0.98
C14 H14B 0.98
C14 H14C 0.98
C15 H15A 0.98
C15 H15B 0.98
C15 H15C 0.98
C16 N1 1.486(3)
C16 C17 1.514(3)
C16 C18 1.524(3)
C16 H16 1
C17 H17A 0.98
C17 H17B 0.98
C17 H17C 0.98
C18 H18A 0.98
C18 H18B 0.98
C18 H18C 0.98
N1 P2 1.6922(17)
P1 P2 2.2508(7)

loop_
_geom_torsion_atom_site_label_1
_geom_torsion_atom_site_label_2
_geom_torsion_atom_site_label_3
_geom_torsion_atom_site_label_4
_geom_torsion
C15 C13 N1 C16 66.9(2)
C14 C13 N1 C16 -59.8(2)
C15 C13 N1 P2 -130.43(17)
C14 C13 N1 P2 102.84(19)
C17 C16 N1 C13 -123.1(2)
C18 C16 N1 C13 111.3(2)
C17 C16 N1 P2 73.0(2)
C18 C16 N1 P2 -52.7(2)
C13 N1 P2 C9 69.27(18)
C16 N1 P2 C9 -128.64(15)
C13 N1 P2 P1 -58.81(17)
C16 N1 P2 P1 103.28(14)
